data_4118434
loop_
_publ_author_name
'Valentina Colombo'
'Carmen Montoro'
'Angelo Maspero'
'Giovanni Palmisano'
'Norberto Masciocchi'
'Simona Galli'
'Elisa Barea'
'Jorge A. R. Navarro'

_publ_contact_author_address
;
      Dipartimento di Scienza e Alta Tecnologia,
      Universita' dell'Insubria,
      Via Valleggio 11, 22100 Como, Italy
;
_publ_contact_author_email valentina.colombo@uninsubria.it
_publ_contact_author_fax +39-031-2386630
_publ_contact_author_name 'Dr. Valentina Colombo'
_publ_contact_author_phone +39-031-2386627
_publ_section_title
;
 Tuning the Adsorption Properties of Isoreticular Pyrazolate-Based
 Metal-Organic Frameworks through Ligand Modification
;
_journal_name_full 'Journal of the American Chemical Society'
_journal_page_first 12830
_journal_page_last 12843
_journal_paper_doi 10.1021/ja305267m
_journal_volume 134
_journal_year 2012
_chemical_formula_moiety 'C24 H18 N8 Ni O6 S2'
_chemical_formula_structural 'Ni1 (C12 H9 N4 S1 O3)2'
_chemical_formula_sum 'C24 H18 N8 Ni O6 S2'
_chemical_formula_weight 637.27
_chemical_name_systematic
;
?
;
_space_group_crystal_system monoclinic
_space_group_IT_number 14
_space_group_name_H-M_alt 'P 1 21/c 1'
_symmetry_space_group_name_Hall '-P 2ybc'
_symmetry_space_group_name_H-M 'P 1 21/c 1'
_cell_angle_alpha 90
_cell_angle_beta 91.6479(82)
_cell_angle_gamma 90
_cell_formula_units_Z 2
_cell_length_a 7.45937(48)
_cell_length_b 15.5887(18)
_cell_length_c 17.1515(31)
_cell_measurement_temperature 523
_cell_volume 1993.6(4)
_computing_cell_refinement 'TOPAS, Bruker AXS 2005, Karlsruhe, Germany'
_computing_publication_material 'TOPAS, Bruker AXS 2005, Karlsruhe, Germany'
_computing_structure_refinement 'TOPAS, Bruker AXS 2005, Karlsruhe, Germany'
_computing_structure_solution 'TOPAS, Bruker AXS 2005, Karlsruhe, Germany'
_diffrn_ambient_temperature 523
_diffrn_detector_type 'Bruker Lynxeye linear PSD'
_diffrn_measurement_device_type 'Bruker AXS D8 Advance'
_diffrn_radiation_monochromator 'Ni filter'
_diffrn_source_target Cu
_diffrn_source_type 'sealed X-ray tube'
_exptl_crystal_density_diffrn 1.06
_exptl_crystal_F_000 652
_pd_char_colour yellow
_pd_char_particle_morphology plate-like
_pd_instr_location ' ?'
_pd_meas_2theta_range_inc 0.02
_pd_meas_2theta_range_max 38
_pd_meas_2theta_range_min 7
_pd_meas_number_of_points 1551
_pd_meas_scan_method step
_pd_proc_2theta_range_inc 0.02
_pd_proc_2theta_range_max 38
_pd_proc_2theta_range_min 7
_pd_proc_ls_background_function 'Chebychev polynomial'
_pd_proc_ls_profile_function 'fundamental parameters approach'
_pd_proc_ls_prof_R_factor 0.0245
_pd_proc_ls_prof_wR_expected 0.011
_pd_proc_ls_prof_wR_factor 0.033
_pd_spec_mounting
;
packed powder pellet
;
_pd_spec_mount_mode reflection
_pd_spec_shape flat_sheet
_pd_spec_size_axial 5
_pd_spec_size_equat 5
_pd_spec_size_thick 0.1
_refine_ls_extinction_method none
_refine_ls_matrix_type fullcycle
_refine_ls_number_parameters 37
_refine_ls_number_restraints 0
_refine_ls_shift/su_max .01
_refine_ls_structure_factor_coef Inet
_refine_ls_weighting_details 'w = 1/[Y~i~]'
_refine_ls_weighting_scheme calc
_cod_data_source_file ja305267m_si_004.cif
_cod_data_source_block C24H18N8NiO6S2
_cod_depositor_comments
;
The following automatic conversions were performed:

'_refine_ls_weighting_scheme' value '1/[Y~i~]' was changed to 'calc'.
New tag '_refine_ls_weighting_details' was created. The value of the
new tag was set to 'w = 1/[Y~i~]'.

Automatic conversion script
Id: cif_fix_values 3143 2015-03-26 13:38:13Z robertas 
;
_cod_original_cell_volume 1993.59(45)
_cod_database_code 4118434

loop_
_symmetry_equiv_pos_as_xyz
'-x, -y, -z'
'-x, y+1/2, -z+1/2'
'x, -y+1/2, z+1/2'
'x, y, z'

loop_
_atom_site_label
_atom_site_type_symbol
_atom_site_symmetry_multiplicity
_atom_site_fract_x
_atom_site_fract_y
_atom_site_fract_z
_atom_site_occupancy
_atom_site_B_iso_or_equiv
Ni1 Ni 2 0 0 0 1 5
C1 C 4 0.5374086 0.1724856 0.8188535 1 7
C2 C 4 0.691509 0.1353674 0.790092 1 7
S S 4 0.769044 0.03592584 0.8277356 1 7
O1 O 4 0.6108927 -0.0242477 0.8374098 1 7
O2 O 4 0.8631352 0.05026472 0.9064419 1 7
O3 O 4 0.8999124 -0.003550189 0.7716681 1 7
C3 C 4 0.7847205 0.1763418 0.7317685 1 7
H3 H 4 0.8900409 0.1509733 0.7121113 1 7
C4 C 4 0.7238314 0.2544344 0.7022065 1 7
C5 C 4 0.569731 0.2915526 0.730968 1 7
H5 H 4 0.5281162 0.3449252 0.7107638 1 7
C6 C 4 0.4765195 0.2505782 0.7892915 1 7
H6 H 4 0.3711991 0.2759467 0.8089487 1 7
C7 C 4 0.4401736 0.1297426 0.8796945 1 7
C8 C 4 0.5093438 0.1047835 0.9503349 1 7
H8 H 4 0.6298499 0.1122919 0.9684813 1 7
N1 N 4 0.3757115 0.06718837 0.9904362 1 7
H1N H 4 0.3864827 0.04382476 1.041513 1 7
N2 N 4 0.2239521 0.06891235 0.9445798 1 7
C9 C 4 0.2637919 0.107573 0.8761377 1 7
H9 H 4 0.182658 0.117372 0.8333555 1 7
C10 C 4 0.8210664 0.2971774 0.6413655 1 7
C11 C 4 0.9017642 0.3752371 0.6471913 1 7
H11 H 4 0.9043253 0.4113334 0.6918367 1 7
N3 N 4 0.978152 0.3925496 0.5778825 1 7
N4 N 4 0.9446644 0.3251896 0.5292215 1 7
H4N H 4 0.9824538 0.3201884 0.4769934 1 7
C12 C 4 0.8475801 0.2662464 0.5684561 1 7
H12 H 4 0.8056468 0.2128426 0.5484464 1 7

loop_
_atom_type_symbol
_atom_type_description
_atom_type_scat_source
C C 'International Tables for Crystallography (Vol. IV)'
H H 'International Tables for Crystallography (Vol. IV)'
Ni Ni 'International Tables for Crystallography (Vol. IV)'
N N 'International Tables for Crystallography (Vol. IV)'
O O 'International Tables for Crystallography (Vol. IV)'
S S 'International Tables for Crystallography (Vol. IV)'

loop_
_diffrn_radiation_type
_diffrn_radiation_wavelength
CuK\a~1~ 1.54056
CuK\a~2~ 1.54439
